data_1549170
loop_
_publ_author_name
'Zorina-Tikhonova, Ekaterina N.'
'Chistyakov, Aleksandr S.'
'Kiskin, Mikhail A.'
'Sidorov, Aleksei A.'
'Dorovatovskii, Pavel V.'
'Zubavichus, Yan V.'
'Voronova, Eugenia D.'
'Godovikov, Ivan A.'
'Korlyukov, Alexander A.'
'Eremenko, Igor L.'
'Vologzhanina, Anna V.'

_publ_section_title
;
 Exploitation of knowledge databases in the synthesis of zinc(II)
 malonates with photo-sensitive and photo-insensitive
 <i>N</i>,<i>N</i>'-containing linkers
;
_journal_issue 3
_journal_name_full IUCrJ
_journal_page_first
;
;
_journal_paper_doi 10.1107/S2052252518001641
_journal_volume 5
_journal_year 2018
_chemical_formula_moiety 'C24 H28 N4 O4 Zn, 2(C7 H10 O4)'
_chemical_formula_sum 'C38 H48 N4 O12 Zn'
_chemical_formula_weight 818.17
_chemical_name_systematic
;
(1,2-Bis(4-pyridine)ethylene-N)-tetraaqua-zinc(II) bis(hydrogen 
diethylmalonate)
;
_space_group_crystal_system monoclinic
_space_group_IT_number 12
_space_group_name_Hall '-C 2y'
_space_group_name_H-M_alt 'C 1 2/m 1'
_symmetry_space_group_name_Hall '-C 2y'
_symmetry_space_group_name_H-M 'C 1 2/m 1'
_atom_sites_solution_hydrogens mixed
_audit_creation_date 2016-10-19
_audit_creation_method
;
Olex2 1.2
(compiled 2016.09.09 svn.r3337 for OlexSys, GUI svn.r5227)
;
_cell_angle_alpha 90
_cell_angle_beta 117.532(2)
_cell_angle_gamma 90
_cell_formula_units_Z 2
_cell_length_a 22.881(2)
_cell_length_b 6.8976(6)
_cell_length_c 14.1573(12)
_cell_measurement_reflns_used 1056
_cell_measurement_temperature 120
_cell_measurement_theta_max 33.987
_cell_measurement_theta_min 2.005
_cell_volume 1981.3(3)
_computing_molecular_graphics 'Olex2 (Dolomanov et al., 2009)'
_computing_publication_material 'Olex2 (Dolomanov et al., 2009)'
_computing_structure_refinement 'XL (Sheldrick, 2008)'
_diffrn_ambient_temperature 120
_diffrn_detector_area_resol_mean 8
_diffrn_measured_fraction_theta_full 0.999
_diffrn_measured_fraction_theta_max 0.994
_diffrn_measurement_device_type 'Bruker SMART APEX CCD area detector'
_diffrn_measurement_method '\w and \f scans'
_diffrn_radiation_monochromator graphite
_diffrn_radiation_type MoK\a
_diffrn_radiation_wavelength 0.71073
_diffrn_reflns_av_R_equivalents 0.0392
_diffrn_reflns_av_unetI/netI 0.0374
_diffrn_reflns_Laue_measured_fraction_full 0.999
_diffrn_reflns_Laue_measured_fraction_max 0.994
_diffrn_reflns_limit_h_max 35
_diffrn_reflns_limit_h_min -36
_diffrn_reflns_limit_k_max 11
_diffrn_reflns_limit_k_min -10
_diffrn_reflns_limit_l_max 22
_diffrn_reflns_limit_l_min -22
_diffrn_reflns_number 17312
_diffrn_reflns_point_group_measured_fraction_full 0.999
_diffrn_reflns_point_group_measured_fraction_max 0.994
_diffrn_reflns_theta_full 25.242
_diffrn_reflns_theta_max 34.599
_diffrn_reflns_theta_min 1.911
_diffrn_source 'sealed tube'
_exptl_absorpt_coefficient_mu 0.686
_exptl_absorpt_correction_T_max 0.7468
_exptl_absorpt_correction_T_min 0.6615
_exptl_absorpt_correction_type multi-scan
_exptl_absorpt_process_details
;
SADABS-2014/5 (Bruker,2014/5) was used for absorption correction. wR2(int) 
was 0.1120 before and 0.0465 after correction. The Ratio of minimum to 
maximum transmission is 0.8858. The \l/2 correction factor is 0.00150.
;
_exptl_crystal_colour colourless
_exptl_crystal_colour_primary colourless
_exptl_crystal_density_diffrn 1.371
_exptl_crystal_description prism
_exptl_crystal_F_000 860
_exptl_crystal_size_max 0.7
_exptl_crystal_size_mid 0.52
_exptl_crystal_size_min 0.23
_refine_diff_density_max 2.141
_refine_diff_density_min -1.678
_refine_diff_density_rms 0.095
_refine_ls_extinction_method none
_refine_ls_goodness_of_fit_ref 1.033
_refine_ls_hydrogen_treatment constr
_refine_ls_matrix_type full
_refine_ls_number_parameters 182
_refine_ls_number_reflns 4490
_refine_ls_number_restraints 19
_refine_ls_restrained_S_all 1.178
_refine_ls_R_factor_all 0.0616
_refine_ls_R_factor_gt 0.0518
_refine_ls_shift/su_max 0.001
_refine_ls_shift/su_mean 0.000
_refine_ls_structure_factor_coef Fsqd
_refine_ls_weighting_details 'w=1/[\s^2^(Fo^2^)+(0.0620P)^2^+3.8680P] where P=(Fo^2^+2Fc^2^)/3'
_refine_ls_weighting_scheme calc
_refine_ls_wR_factor_gt 0.1252
_refine_ls_wR_factor_ref 0.1315
_reflns_Friedel_coverage 0.000
_reflns_number_gt 3929
_reflns_number_total 4490
_reflns_threshold_expression 'I > 2\s(I)'
_cod_data_source_file lq5010.cif
_cod_data_source_block 8
_cod_database_code 1549170
_shelxl_version_number 2014-3
_shelx_space_group_comment
;
The symmetry employed for this shelxl refinement is uniquely defined
by the following loop, which should always be used as a source of
symmetry information in preference to the above space-group names.
They are only intended as comments.
;
_olex2_refinement_description
;
1. Others
 Fixed Sof: C15(0.5) H15A(0.5) H15B(0.5) H15C(0.5) O4(0.5) O3(0.5) C14(0.5)
 H14A(0.5) H14B(0.5) C16(0.5) C17(0.5) H17A(0.5) H17B(0.5) C18(0.5) H18A(0.5)
 H18B(0.5) H18C(0.5)
 Fixed U12: Zn1(0) N1(0) N2(0) C9(0) C2(0) C007(0) C10(0) C6(0) C4(0) C3(0)
 C1(0) C8(0) C5(0) C7(0) C11(0) C12(0) C13(0)
 Fixed U23: Zn1(0) N1(0) N2(0) C9(0) C2(0) C007(0) C10(0) C6(0) C4(0) C3(0)
 C1(0) C8(0) C5(0) C7(0) C11(0) C12(0) C13(0)
 Fixed Uiso: H1A(0.024) H1B(0.024) H2(0.018) H007(0.019) H10(0.023) H6(0.019)
 H4(0.02) H1(0.018) H8(0.021) H5(0.022) H7(0.024) H11(0.023) H15A(0.065)
 H15B(0.065) H15C(0.065) H14A(0.041) H14B(0.041) H17A(0.048) H17B(0.048)
 H18A(0.083) H18B(0.083) H18C(0.083)
 Fixed X: Zn1(0.5) H1A(0.4736) H1B(0.4259) H2(0.2599) H007(0.4717) H10(0.0645)
 H6(0.1816) H4(0.3842) H1(0.3506) H8(0.1944) H5(0.2682) H7(0.1059) H11(-0.02)
 H15A(0.3198) H15B(0.259) H15C(0.2931) H14A(0.2658) H14B(0.2319) H17A(0.1372)
 H17B(0.1616) H18A(0.0456) H18B(0.0652) H18C(0.041)
 Fixed Y: Zn1(0.5) H1A(0.1809) H1B(0.2976) N1(0.5) N2(0.5) C9(0.5) C2(0.5)
 H2(0.5) C007(0.5) H007(0.5) C10(0.5) H10(0.5) C6(0.5) H6(0.5) C4(0.5) H4(0.5)
 C3(0.5) C1(0.5) H1(0.5) C8(0.5) H8(0.5) C5(0.5) H5(0.5) C7(0.5) H7(0.5)
 C11(0.5) H11(0.5) C12(0) H15A(0.1182) H15B(0.0266) H15C(-0.0927) C13(0)
 H14A(0.1238) H14B(0.2425) H17A(0.3206) H17B(0.2344) H18A(0.2662) H18B(0.0422)
 H18C(0.128)
 Fixed Z: Zn1(0.5) H1A(0.5702) H1B(0.5658) H2(0.2239) H007(0.2632) H10(-
 0.0649) H6(0.0609) H4(0.093) H1(0.3896) H8(-0.1853) H5(-0.0267) H7(-0.3537)
 H11(-0.2372) H15A(0.4684) H15B(0.4793) H15C(0.4211) H14A(0.305) H14B(0.3629)
 H17A(0.2293) H17B(0.1479) H18A(0.0612) H18B(0.0673) H18C(0.1484)
;
_olex2_submission_special_instructions 'No special instructions were received'

loop_
_space_group_symop_operation_xyz
'x, y, z'
'-x, y, -z'
'x+1/2, y+1/2, z'
'-x+1/2, y+1/2, -z'
'-x, -y, -z'
'x, -y, z'
'-x+1/2, -y+1/2, -z'
'x+1/2, -y+1/2, z'

loop_
_atom_site_label
_atom_site_type_symbol
_atom_site_fract_x
_atom_site_fract_y
_atom_site_fract_z
_atom_site_U_iso_or_equiv
_atom_site_adp_type
_atom_site_occupancy
_atom_site_site_symmetry_order
_atom_site_calc_flag
_atom_site_refinement_flags_posn
_atom_site_refinement_flags_adp
_atom_site_refinement_flags_occupancy
_atom_site_disorder_assembly
_atom_site_disorder_group
Zn1 Zn 0.5000 0.5000 0.5000 0.01227(9) Uani 1 4 d S T P . .
O1 O 0.45049(5) 0.27783(16) 0.53642(8) 0.01614(19) Uani 1 1 d . . . . .
H1A H 0.4736 0.1809 0.5702 0.024 Uiso 1 1 d R . . . .
H1B H 0.4259 0.2976 0.5658 0.024 Uiso 1 1 d R . . . .
N1 N 0.41966(8) 0.5000 0.34231(13) 0.0140(3) Uani 1 2 d S T P . .
N2 N 0.03474(9) 0.5000 -0.31163(14) 0.0180(3) Uani 1 2 d S T P . .
C9 C 0.13980(10) 0.5000 -0.10457(15) 0.0140(3) Uani 1 2 d S T P . .
C2 C 0.30291(10) 0.5000 0.22963(15) 0.0149(3) Uani 1 2 d S T P . .
H2 H 0.2599 0.5000 0.2239 0.018 Uiso 1 2 calc RS T P . .
C007 C 0.42808(10) 0.5000 0.25486(16) 0.0155(3) Uani 1 2 d S T P . .
H007 H 0.4717 0.5000 0.2632 0.019 Uiso 1 2 calc RS T P . .
C10 C 0.07443(10) 0.5000 -0.12304(17) 0.0190(4) Uani 1 2 d S T P . .
H10 H 0.0645 0.5000 -0.0649 0.023 Uiso 1 2 calc RS T P . .
C6 C 0.19314(10) 0.5000 0.00450(15) 0.0158(3) Uani 1 2 d S T P . .
H6 H 0.1816 0.5000 0.0609 0.019 Uiso 1 2 calc RS T P . .
C4 C 0.37599(10) 0.5000 0.15287(16) 0.0169(3) Uani 1 2 d S T P . .
H4 H 0.3842 0.5000 0.0930 0.020 Uiso 1 2 calc RS T P . .
C3 C 0.31128(10) 0.5000 0.13812(15) 0.0143(3) Uani 1 2 d S T P . .
C1 C 0.35734(10) 0.5000 0.32830(16) 0.0153(3) Uani 1 2 d S T P . .
H1 H 0.3506 0.5000 0.3896 0.018 Uiso 1 2 calc RS T P . .
C8 C 0.15071(10) 0.5000 -0.19365(16) 0.0178(4) Uani 1 2 d S T P . .
H8 H 0.1944 0.5000 -0.1853 0.021 Uiso 1 2 calc RS T P . .
O2 O 0.11947(12) 0.1572(3) 0.3637(2) 0.0661(6) Uani 1 1 d . U . . .
C5 C 0.25706(10) 0.5000 0.03022(16) 0.0183(4) Uani 1 2 d S T P . .
H5 H 0.2682 0.5000 -0.0267 0.022 Uiso 1 2 calc RS T P . .
C7 C 0.09753(11) 0.5000 -0.29392(17) 0.0202(4) Uani 1 2 d S T P . .
H7 H 0.1059 0.5000 -0.3537 0.024 Uiso 1 2 calc RS T P . .
C11 C 0.02424(10) 0.5000 -0.22623(17) 0.0194(4) Uani 1 2 d S T P . .
H11 H -0.0200 0.5000 -0.2372 0.023 Uiso 1 2 calc RS T P . .
C12 C 0.13389(16) 0.0000 0.3397(3) 0.0423(8) Uani 1 2 d S T P . .
C15 C 0.2804(2) 0.0368(7) 0.4335(4) 0.0432(15) Uani 0.5 1 d . . . A -2
H15A H 0.3198 0.1182 0.4684 0.065 Uiso 0.5 1 calc R . . A -2
H15B H 0.2590 0.0266 0.4793 0.065 Uiso 0.5 1 calc R . . A -2
H15C H 0.2931 -0.0927 0.4211 0.065 Uiso 0.5 1 calc R . . A -2
O4 O 0.19689(15) 0.1340(4) 0.1532(2) 0.0309(6) Uani 0.5 1 d D . . B 1
C13 C 0.1708(2) 0.0000 0.2724(3) 0.0660(12) Uani 1 2 d S TU P . .
O3 O 0.15242(19) 0.2993(5) 0.2354(3) 0.0448(8) Uani 0.5 1 d D U . B 1
C14 C 0.2421(2) 0.1099(6) 0.3480(4) 0.0341(9) Uani 0.5 1 d . . . A -2
H14A H 0.2658 0.1238 0.3050 0.041 Uiso 0.5 1 calc R . . A -2
H14B H 0.2319 0.2425 0.3629 0.041 Uiso 0.5 1 calc R . . A -2
C16 C 0.17333(18) 0.1370(5) 0.2144(3) 0.0245(6) Uani 0.5 1 d D . . B 1
C17 C 0.1360(3) 0.2053(7) 0.1868(4) 0.0399(10) Uani 0.5 1 d . . . A -2
H17A H 0.1372 0.3206 0.2293 0.048 Uiso 0.5 1 calc R . . A -2
H17B H 0.1616 0.2344 0.1479 0.048 Uiso 0.5 1 calc R . . A -2
C18 C 0.0658(3) 0.1561(9) 0.1091(5) 0.0553(14) Uani 0.5 1 d . . . A -2
H18A H 0.0456 0.2662 0.0612 0.083 Uiso 0.5 1 calc R . . A -2
H18B H 0.0652 0.0422 0.0673 0.083 Uiso 0.5 1 calc R . . A -2
H18C H 0.0410 0.1280 0.1484 0.083 Uiso 0.5 1 calc R . . A -2

loop_
_atom_site_aniso_label
_atom_site_aniso_U_11
_atom_site_aniso_U_22
_atom_site_aniso_U_33
_atom_site_aniso_U_23
_atom_site_aniso_U_13
_atom_site_aniso_U_12
Zn1 0.01073(14) 0.01526(15) 0.01057(14) 0.000 0.00473(11) 0.000
O1 0.0133(4) 0.0188(5) 0.0172(4) 0.0046(4) 0.0078(4) 0.0012(3)
N1 0.0130(7) 0.0162(7) 0.0125(7) 0.000 0.0055(6) 0.000
N2 0.0145(7) 0.0213(8) 0.0151(7) 0.000 0.0043(6) 0.000
C9 0.0135(8) 0.0137(8) 0.0130(7) 0.000 0.0046(6) 0.000
C2 0.0121(7) 0.0184(8) 0.0134(7) 0.000 0.0053(6) 0.000
C007 0.0134(8) 0.0191(8) 0.0137(8) 0.000 0.0059(6) 0.000
C10 0.0157(8) 0.0268(10) 0.0154(8) 0.000 0.0081(7) 0.000
C6 0.0159(8) 0.0178(8) 0.0120(7) 0.000 0.0051(6) 0.000
C4 0.0156(8) 0.0226(9) 0.0127(8) 0.000 0.0068(7) 0.000
C3 0.0137(8) 0.0155(8) 0.0118(7) 0.000 0.0044(6) 0.000
C1 0.0131(8) 0.0198(9) 0.0126(7) 0.000 0.0055(6) 0.000
C8 0.0137(8) 0.0267(10) 0.0123(8) 0.000 0.0053(7) 0.000
O2 0.0781(12) 0.0570(11) 0.1101(15) 0.0184(11) 0.0834(12) 0.0156(10)
C5 0.0159(8) 0.0249(10) 0.0125(8) 0.000 0.0053(7) 0.000
C7 0.0158(8) 0.0307(11) 0.0129(8) 0.000 0.0057(7) 0.000
C11 0.0137(8) 0.0247(10) 0.0183(9) 0.000 0.0062(7) 0.000
C12 0.0302(13) 0.071(2) 0.0407(15) 0.000 0.0292(13) 0.000
C15 0.0364(19) 0.041(4) 0.055(2) 0.0089(19) 0.0241(18) 0.0050(17)
O4 0.0389(14) 0.0317(13) 0.0357(14) 0.0064(11) 0.0288(12) 0.0011(11)
C13 0.0405(16) 0.127(3) 0.0504(17) 0.000 0.0377(15) 0.000
O3 0.0614(18) 0.0302(14) 0.0658(19) 0.0119(14) 0.0488(16) 0.0119(13)
C14 0.038(2) 0.0290(17) 0.053(2) -0.0143(17) 0.0364(19) -0.0132(15)
C16 0.0311(16) 0.0179(13) 0.0366(17) 0.0082(12) 0.0259(15) 0.0041(12)
C17 0.051(3) 0.029(2) 0.057(3) 0.010(2) 0.039(2) 0.001(2)
C18 0.057(3) 0.056(3) 0.064(3) 0.026(3) 0.038(3) 0.023(3)

loop_
_atom_type_symbol
_atom_type_description
_atom_type_scat_dispersion_real
_atom_type_scat_dispersion_imag
_atom_type_scat_source
C C 0.0033 0.0016 'International Tables Vol C Tables 4.2.6.8 and 6.1.1.4'
H H 0.0000 0.0000 'International Tables Vol C Tables 4.2.6.8 and 6.1.1.4'
N N 0.0061 0.0033 'International Tables Vol C Tables 4.2.6.8 and 6.1.1.4'
O O 0.0106 0.0060 'International Tables Vol C Tables 4.2.6.8 and 6.1.1.4'
Zn Zn 0.2839 1.4301 'International Tables Vol C Tables 4.2.6.8 and 6.1.1.4'

loop_
_geom_angle_atom_site_label_1
_geom_angle_atom_site_label_2
_geom_angle_atom_site_label_3
_geom_angle
_geom_angle_site_symmetry_1
_geom_angle_site_symmetry_3
O1 Zn1 O1 86.65(6) 5_666 6_565
O1 Zn1 O1 93.35(6) 5_666 2_656
O1 Zn1 O1 180.00(5) 6_565 2_656
O1 Zn1 O1 180.0 5_666 .
O1 Zn1 O1 93.35(6) 6_565 .
O1 Zn1 O1 86.65(6) 2_656 .
O1 Zn1 N1 92.55(4) . 5_666
O1 Zn1 N1 87.45(4) . .
O1 Zn1 N1 92.55(4) 2_656 .
O1 Zn1 N1 87.45(4) 5_666 5_666
O1 Zn1 N1 87.45(4) 6_565 .
O1 Zn1 N1 92.55(4) 5_666 .
O1 Zn1 N1 87.45(4) 2_656 5_666
O1 Zn1 N1 92.55(4) 6_565 5_666
N1 Zn1 N1 180.0 5_666 .
Zn1 O1 H1A 116.4 . .
Zn1 O1 H1B 123.7 . .
H1A O1 H1B 103.4 . .
C007 N1 Zn1 122.97(13) . .
C007 N1 C1 117.37(17) . .
C1 N1 Zn1 119.67(13) . .
C11 N2 C7 117.14(18) . .
C10 C9 C6 119.88(18) . .
C8 C9 C10 117.10(18) . .
C8 C9 C6 123.02(18) . .
C3 C2 H2 120.2 . .
C1 C2 H2 120.2 . .
C1 C2 C3 119.65(18) . .
N1 C007 H007 118.6 . .
N1 C007 C4 122.85(18) . .
C4 C007 H007 118.6 . .
C9 C10 H10 120.2 . .
C11 C10 C9 119.63(19) . .
C11 C10 H10 120.2 . .
C9 C6 H6 117.8 . .
C5 C6 C9 124.32(19) . .
C5 C6 H6 117.8 . .
C007 C4 H4 120.1 . .
C007 C4 C3 119.89(18) . .
C3 C4 H4 120.1 . .
C2 C3 C4 116.90(18) . .
C2 C3 C5 123.94(18) . .
C4 C3 C5 119.15(18) . .
N1 C1 C2 123.34(18) . .
N1 C1 H1 118.3 . .
C2 C1 H1 118.3 . .
C9 C8 H8 120.3 . .
C7 C8 C9 119.33(19) . .
C7 C8 H8 120.3 . .
C6 C5 C3 125.55(19) . .
C6 C5 H5 117.2 . .
C3 C5 H5 117.2 . .
N2 C7 C8 123.6(2) . .
N2 C7 H7 118.2 . .
C8 C7 H7 118.2 . .
N2 C11 C10 123.3(2) . .
N2 C11 H11 118.4 . .
C10 C11 H11 118.4 . .
O2 C12 O2 124.3(3) . 6
O2 C12 C13 117.85(14) 6 .
O2 C12 C13 117.85(14) . .
H15A C15 H15B 109.5 . .
H15A C15 H15C 109.5 . .
H15B C15 H15C 109.5 . .
C14 C15 H15A 109.5 . .
C14 C15 H15B 109.5 . .
C14 C15 H15C 109.5 . .
C12 C13 C14 104.9(3) . .
C12 C13 C17 102.7(2) . .
C14 C13 C17 94.1(2) . .
C16 C13 C12 127.0(2) . .
C16 C13 C12 127.0(2) 6 .
C16 C13 C16 96.1(4) 6 .
C15 C14 C13 119.2(4) . .
C15 C14 H14A 107.5 . .
C15 C14 H14B 107.5 . .
C13 C14 H14A 107.5 . .
C13 C14 H14B 107.5 . .
H14A C14 H14B 107.0 . .
O4 C16 C13 128.0(3) . .
O4 C16 O3 120.5(3) . .
O4 C16 C16 89.0(2) . 6
C13 C16 O3 111.1(3) . .
C13 C16 C16 42.0(2) . 6
O3 C16 C16 149.1(2) . 6
C13 C17 H17A 110.1 . .
C13 C17 H17B 110.1 . .
H17A C17 H17B 108.5 . .
C18 C17 C13 107.8(4) . .
C18 C17 H17A 110.1 . .
C18 C17 H17B 110.1 . .
C17 C18 H18A 109.5 . .
C17 C18 H18B 109.5 . .
C17 C18 H18C 109.5 . .
H18A C18 H18B 109.5 . .
H18A C18 H18C 109.5 . .
H18B C18 H18C 109.5 . .

loop_
_geom_bond_atom_site_label_1
_geom_bond_atom_site_label_2
_geom_bond_distance
_geom_bond_site_symmetry_2
Zn1 O1 2.1066(10) 5_666
Zn1 O1 2.1066(10) .
Zn1 O1 2.1066(10) 6_565
Zn1 O1 2.1066(10) 2_656
Zn1 N1 2.1376(17) 5_666
Zn1 N1 2.1376(17) .
O1 H1A 0.8494 .
O1 H1B 0.8509 .
N1 C007 1.338(3) .
N1 C1 1.346(3) .
N2 C7 1.339(3) .
N2 C11 1.337(3) .
C9 C10 1.394(3) .
C9 C6 1.460(3) .
C9 C8 1.394(3) .
C2 H2 0.9500 .
C2 C3 1.394(3) .
C2 C1 1.376(3) .
C007 H007 0.9500 .
C007 C4 1.384(3) .
C10 H10 0.9500 .
C10 C11 1.379(3) .
C6 H6 0.9500 .
C6 C5 1.334(3) .
C4 H4 0.9500 .
C4 C3 1.397(3) .
C3 C5 1.456(3) .
C1 H1 0.9500 .
C8 H8 0.9500 .
C8 C7 1.378(3) .
O2 C12 1.226(2) .
C5 H5 0.9500 .
C7 H7 0.9500 .
C11 H11 0.9500 .
C12 O2 1.226(2) 6
C12 C13 1.538(4) .
C15 H15A 0.9800 .
C15 H15B 0.9800 .
C15 H15C 0.9800 .
C15 C14 1.228(7) .
O4 C16 1.214(4) .
C13 C14 1.663(6) .
C13 C16 1.271(4) .
C13 C16 1.271(4) 6
C13 C17 1.794(5) .
O3 C16 1.305(5) .
C14 H14A 0.9900 .
C14 H14B 0.9900 .
C16 C16 1.890(7) 6
C17 H17A 0.9900 .
C17 H17B 0.9900 .
C17 C18 1.507(8) .
C18 H18A 0.9800 .
C18 H18B 0.9800 .
C18 H18C 0.9800 .

loop_
_geom_torsion_atom_site_label_1
_geom_torsion_atom_site_label_2
_geom_torsion_atom_site_label_3
_geom_torsion_atom_site_label_4
_geom_torsion
_geom_torsion_site_symmetry_1
_geom_torsion_site_symmetry_4
Zn1 N1 C007 C4 180.000(0) . .
Zn1 N1 C1 C2 180.000(0) . .
N1 C007 C4 C3 0.000(0) . .
C9 C10 C11 N2 0.000(0) . .
C9 C6 C5 C3 180.000(0) . .
C9 C8 C7 N2 0.000(0) . .
C2 C3 C5 C6 0.000(0) . .
C007 N1 C1 C2 0.000(0) . .
C007 C4 C3 C2 0.000(0) . .
C007 C4 C3 C5 180.000(0) . .
C10 C9 C6 C5 180.000(0) . .
C10 C9 C8 C7 0.000(0) . .
C6 C9 C10 C11 180.000(0) . .
C6 C9 C8 C7 180.000(0) . .
C4 C3 C5 C6 180.000(0) . .
C3 C2 C1 N1 0.000(0) . .
C1 N1 C007 C4 0.000(0) . .
C1 C2 C3 C4 0.000(0) . .
C1 C2 C3 C5 180.000(0) . .
C8 C9 C10 C11 0.000(0) . .
C8 C9 C6 C5 0.000(0) . .
O2 C12 C13 C14 62.6(4) . .
O2 C12 C13 C14 -119.0(3) 6 .
O2 C12 C13 C16 157.9(4) 6 .
O2 C12 C13 C16 20.5(6) 6 6
O2 C12 C13 C16 -20.5(6) . .
O2 C12 C13 C16 -157.9(4) . 6
O2 C12 C13 C17 -35.2(4) . .
O2 C12 C13 C17 143.2(3) 6 .
C7 N2 C11 C10 0.000(0) . .
C11 N2 C7 C8 0.000(0) . .
C12 C13 C14 C15 62.5(4) . .
C12 C13 C16 O4 -172.5(4) . .
C12 C13 C16 O3 14.1(6) . .
C12 C13 C16 C16 -147.0(7) . 6
C12 C13 C17 C18 -69.8(4) . .
C14 C13 C16 O4 89.5(5) . .
C14 C13 C16 O3 -83.9(4) . .
C14 C13 C16 C16 114.9(3) . 6
C14 C13 C17 C18 -176.0(4) . .
C16 C13 C14 C15 -172.3(4) . .
C16 C13 C14 C15 -82.4(5) 6 .
C16 C13 C16 O4 -25.4(7) 6 .
C16 C13 C16 O3 161.2(3) 6 .
C16 C13 C17 C18 136.0(7) . .
C16 C13 C17 C18 65.7(5) 6 .
C17 C13 C14 C15 166.8(4) . .
C17 C13 C16 O4 -140.3(9) . .
C17 C13 C16 O3 46.3(5) . .
C17 C13 C16 C16 -114.9(5) . 6
